data_8102420
loop_
_publ_author_name
'Shuai Yuan'
'Wen-Ying Zhang'
'Kun-Xian Shu'
'Yi-Long Liang'
'Guang-Fan Yan'

_publ_section_title
;
 Crystal structure of
 diaqua-bis[(5-nitroisophthalato)-(4,4'-dipyridylsulfide)cobalt(II)],
 Co2(H2O)2(C8H3NO6)2(C10H8N2S)2
;
_journal_issue 2
_journal_name_full 'Zeitschrift f\"ur Kristallographie - New Crystal Structures'
_journal_page_first 203
_journal_volume 224
_journal_year 2009
_chemical_formula_sum 'C72 H52 Co4 N12 O28 S4'
_chemical_formula_weight 1897.22
_space_group_IT_number 13
_symmetry_cell_setting monoclinic
_symmetry_space_group_name_Hall '-P 2yc'
_symmetry_space_group_name_H-M 'P 1 2/c 1'
_atom_sites_solution_hydrogens geom
_atom_sites_solution_primary direct
_atom_sites_solution_secondary difmap
_audit_creation_method SHELXL-97
_cell_angle_alpha 90.00
_cell_angle_beta 129.470(5)
_cell_angle_gamma 90.00
_cell_formula_units_Z 1
_cell_length_a 14.1203(15)
_cell_length_b 8.4612(9)
_cell_length_c 20.5495(16)
_cell_measurement_reflns_used 4731
_cell_measurement_temperature 291(2)
_cell_measurement_theta_max 28.39
_cell_measurement_theta_min 2.41
_cell_volume 1895.3(3)
_computing_cell_refinement 'Bruker SMART'
_computing_data_collection 'Bruker SMART'
_computing_data_reduction 'Bruker SAINT'
_computing_molecular_graphics 'Bruker SHELXTL'
_computing_publication_material 'Bruker SHELXTL'
_computing_structure_refinement 'SHELXL-97 (Sheldrick, 1997)'
_computing_structure_solution 'SHELXS-97 (Sheldrick, 1990)'
_diffrn_ambient_temperature 291(2)
_diffrn_measured_fraction_theta_full 0.999
_diffrn_measured_fraction_theta_max 0.999
_diffrn_measurement_device_type 'CCD area detector'
_diffrn_measurement_method 'phi and omega scans'
_diffrn_radiation_monochromator graphite
_diffrn_radiation_source 'fine-focus sealed tube'
_diffrn_radiation_type MoK\a
_diffrn_radiation_wavelength 0.71073
_diffrn_reflns_av_R_equivalents 0.0236
_diffrn_reflns_av_sigmaI/netI 0.0214
_diffrn_reflns_limit_h_max 17
_diffrn_reflns_limit_h_min -17
_diffrn_reflns_limit_k_max 10
_diffrn_reflns_limit_k_min -10
_diffrn_reflns_limit_l_max 24
_diffrn_reflns_limit_l_min -24
_diffrn_reflns_number 13968
_diffrn_reflns_theta_full 25.50
_diffrn_reflns_theta_max 25.50
_diffrn_reflns_theta_min 2.41
_exptl_absorpt_coefficient_mu 1.064
_exptl_absorpt_correction_T_max 0.9321
_exptl_absorpt_correction_T_min 0.6822
_exptl_absorpt_correction_type multi-scan
_exptl_absorpt_process_details SADABS
_exptl_crystal_density_diffrn 1.662
_exptl_crystal_density_method 'not measured'
_exptl_crystal_F_000 964
_exptl_crystal_size_max 0.39
_exptl_crystal_size_mid 0.23
_exptl_crystal_size_min 0.07
_refine_diff_density_max 0.251
_refine_diff_density_min -0.413
_refine_diff_density_rms 0.047
_refine_ls_extinction_method none
_refine_ls_goodness_of_fit_ref 1.016
_refine_ls_hydrogen_treatment constr
_refine_ls_matrix_type full
_refine_ls_number_parameters 272
_refine_ls_number_reflns 3533
_refine_ls_number_restraints 0
_refine_ls_restrained_S_all 1.016
_refine_ls_R_factor_all 0.0397
_refine_ls_R_factor_gt 0.0282
_refine_ls_shift/su_max 0.000
_refine_ls_shift/su_mean 0.000
_refine_ls_structure_factor_coef Fsqd
_refine_ls_weighting_details 'calc w=1/[\s^2^(Fo^2^)+(0.0382P)^2^+0.8366P] where P=(Fo^2^+2Fc^2^)/3'
_refine_ls_weighting_scheme calc
_refine_ls_wR_factor_gt 0.0711
_refine_ls_wR_factor_ref 0.0773
_reflns_number_gt 2876
_reflns_number_total 3533
_reflns_threshold_expression >2sigma(I)
_cod_data_source_file 1267-2535.cff
_cod_data_source_block a
_cod_depositor_comments
;
The following automatic conversions were performed:
'_symmetry_cell_setting' value 'Monoclinic' changed to 'monoclinic'
according to '/home/saulius/struct/CIF-dictionaries/cif_core.dic'
dictionary named 'cif_core.dic' version 2.4.1 from
2010-06-29.

'_exptl_absorpt_correction_type' value 'MULTI-SCAN' changed
to 'multi-scan' according to
'/home/saulius/struct/CIF-dictionaries/cif_core.dic' dictionary named
'cif_core.dic' version 2.4.1 from
2010-06-29.

'_refine_ls_hydrogen_treatment' value 'CONSTR' changed to
'constr' according to '/home/saulius/struct/CIF-dictionaries/cif_core.dic'
dictionary named 'cif_core.dic' version 2.4.1 from 2010-06-29.

Automatic conversion script
Id: cif_fix_enum 1555 2011-01-17 13:19:09Z saulius 
;
_cod_original_sg_symbol_H-M P2/n
_cod_database_code 8102420

loop_
_symmetry_equiv_pos_as_xyz
'x, y, z'
'-x, y, -z+1/2'
'-x, -y, -z'
'x, -y, z-1/2'

loop_
_atom_site_label
_atom_site_type_symbol
_atom_site_fract_x
_atom_site_fract_y
_atom_site_fract_z
_atom_site_U_iso_or_equiv
_atom_site_adp_type
_atom_site_occupancy
_atom_site_symmetry_multiplicity
_atom_site_calc_flag
_atom_site_refinement_flags
_atom_site_disorder_assembly
_atom_site_disorder_group
Co1 Co 0.5000 0.75690(5) 0.2500 0.03086(12) Uani 1 2 d S . .
Co2 Co 0.0000 -0.26464(4) 0.2500 0.02744(11) Uani 1 2 d S . .
S1 S 0.43419(6) 0.26976(8) 0.47725(4) 0.04843(18) Uani 1 1 d . . .
O1 O 1.05036(14) 0.38037(18) 0.69275(9) 0.0431(4) Uani 1 1 d . . .
O2 O 0.85655(16) 0.4496(2) 0.61839(12) 0.0587(5) Uani 1 1 d . . .
O3 O 1.31437(13) 0.75215(18) 0.68917(10) 0.0429(4) Uani 1 1 d . . .
O4 O 1.24651(15) 0.8467(2) 0.56878(10) 0.0509(4) Uani 1 1 d . . .
O5 O 0.79031(13) 0.90442(18) 0.34383(9) 0.0391(4) Uani 1 1 d . . .
O6 O 0.67604(13) 0.75463(18) 0.35992(9) 0.0446(4) Uani 1 1 d . . .
O7 O 0.44972(16) 0.9417(2) 0.29642(10) 0.0548(5) Uani 1 1 d . . .
H1W H 0.4841 1.0250 0.3084 0.066 Uiso 1 1 d R . .
H2W H 0.3733 0.9474 0.2609 0.066 Uiso 1 1 d R . .
N1 N 1.23064(16) 0.7805(2) 0.61448(11) 0.0327(4) Uani 1 1 d . . .
N2 N 0.13695(15) -0.0994(2) 0.32125(10) 0.0324(4) Uani 1 1 d . . .
N3 N 0.45986(15) 0.5851(2) 0.30846(10) 0.0316(4) Uani 1 1 d . . .
C1 C 0.9576(2) 0.4632(2) 0.63635(13) 0.0346(5) Uani 1 1 d . . .
C2 C 0.97546(19) 0.5810(2) 0.59019(12) 0.0295(4) Uani 1 1 d . . .
C3 C 1.09284(18) 0.6253(2) 0.62251(12) 0.0300(4) Uani 1 1 d . . .
H3 H 1.1615 0.5834 0.6731 0.036 Uiso 1 1 calc R . .
C4 C 1.10560(18) 0.7329(2) 0.57788(12) 0.0283(4) Uani 1 1 d . . .
C5 C 1.00629(19) 0.7938(2) 0.50063(12) 0.0284(4) Uani 1 1 d . . .
H5 H 1.0178 0.8625 0.4709 0.034 Uiso 1 1 calc R . .
C6 C 0.88892(18) 0.7496(2) 0.46879(12) 0.0287(4) Uani 1 1 d . . .
C7 C 0.87482(18) 0.6458(2) 0.51449(12) 0.0307(5) Uani 1 1 d . . .
H7A H 0.7962 0.6191 0.4939 0.037 Uiso 1 1 calc R . .
C8 C 0.77689(19) 0.8099(3) 0.38365(12) 0.0321(5) Uani 1 1 d . . .
C9 C 0.1668(2) -0.0054(3) 0.28469(13) 0.0427(6) Uani 1 1 d . . .
H9 H 0.1264 -0.0195 0.2276 0.051 Uiso 1 1 calc R . .
C10 C 0.2541(2) 0.1113(3) 0.32696(14) 0.0426(6) Uani 1 1 d . . .
H10 H 0.2721 0.1737 0.2988 0.051 Uiso 1 1 calc R . .
C11 C 0.31474(19) 0.1348(2) 0.41164(13) 0.0330(5) Uani 1 1 d . . .
C12 C 0.2827(2) 0.0392(3) 0.44988(14) 0.0440(6) Uani 1 1 d . . .
H12 H 0.3201 0.0529 0.5065 0.053 Uiso 1 1 calc R . .
C13 C 0.1953(2) -0.0755(3) 0.40322(13) 0.0429(6) Uani 1 1 d . . .
H13 H 0.1756 -0.1398 0.4298 0.052 Uiso 1 1 calc R . .
C14 C 0.43693(19) 0.3858(2) 0.40594(13) 0.0351(5) Uani 1 1 d . . .
C15 C 0.34781(19) 0.4979(3) 0.35356(13) 0.0376(5) Uani 1 1 d . . .
H15 H 0.2793 0.5084 0.3503 0.045 Uiso 1 1 calc R . .
C16 C 0.36280(18) 0.5938(3) 0.30630(13) 0.0347(5) Uani 1 1 d . . .
H16 H 0.3025 0.6684 0.2710 0.042 Uiso 1 1 calc R . .
C17 C 0.5434(2) 0.4746(3) 0.35828(14) 0.0389(5) Uani 1 1 d . . .
H17 H 0.6104 0.4650 0.3597 0.047 Uiso 1 1 calc R . .
C18 C 0.5362(2) 0.3732(3) 0.40800(15) 0.0403(5) Uani 1 1 d . . .
H18 H 0.5970 0.2982 0.4420 0.048 Uiso 1 1 calc R . .

loop_
_atom_site_aniso_label
_atom_site_aniso_U_11
_atom_site_aniso_U_22
_atom_site_aniso_U_33
_atom_site_aniso_U_23
_atom_site_aniso_U_13
_atom_site_aniso_U_12
Co1 0.0243(2) 0.0321(2) 0.0227(2) 0.000 0.00862(17) 0.000
Co2 0.0292(2) 0.0259(2) 0.0266(2) 0.000 0.01744(18) 0.000
S1 0.0513(4) 0.0521(4) 0.0307(3) -0.0085(3) 0.0208(3) -0.0255(3)
O1 0.0389(9) 0.0464(9) 0.0369(8) 0.0180(7) 0.0207(8) 0.0036(7)
O2 0.0495(11) 0.0587(11) 0.0802(13) 0.0275(10) 0.0470(10) 0.0070(9)
O3 0.0266(8) 0.0525(10) 0.0343(9) 0.0081(7) 0.0122(7) 0.0039(7)
O4 0.0439(10) 0.0736(12) 0.0475(10) 0.0090(9) 0.0348(9) -0.0020(9)
O5 0.0358(8) 0.0410(9) 0.0286(8) 0.0101(7) 0.0149(7) -0.0006(7)
O6 0.0270(8) 0.0517(10) 0.0300(8) 0.0121(7) 0.0063(7) -0.0071(7)
O7 0.0522(10) 0.0437(10) 0.0404(9) -0.0089(8) 0.0162(8) 0.0059(8)
N1 0.0296(9) 0.0356(10) 0.0339(10) 0.0026(8) 0.0206(9) 0.0037(7)
N2 0.0379(10) 0.0298(9) 0.0288(9) -0.0040(7) 0.0209(8) -0.0066(8)
N3 0.0272(9) 0.0334(9) 0.0292(9) -0.0047(7) 0.0156(8) -0.0031(7)
C1 0.0401(12) 0.0318(11) 0.0306(11) 0.0019(9) 0.0219(10) -0.0026(9)
C2 0.0333(11) 0.0267(10) 0.0261(10) 0.0017(8) 0.0177(9) -0.0009(8)
C3 0.0283(10) 0.0317(11) 0.0228(10) 0.0046(8) 0.0129(9) 0.0039(9)
C4 0.0266(10) 0.0285(10) 0.0286(11) -0.0016(8) 0.0170(9) -0.0003(8)
C5 0.0346(11) 0.0258(10) 0.0235(10) 0.0012(8) 0.0178(9) -0.0018(8)
C6 0.0285(10) 0.0263(10) 0.0233(10) 0.0008(8) 0.0127(9) -0.0007(8)
C7 0.0265(10) 0.0314(11) 0.0273(10) 0.0007(8) 0.0139(9) -0.0026(8)
C8 0.0314(11) 0.0305(11) 0.0230(10) -0.0002(9) 0.0120(9) -0.0011(9)
C9 0.0534(14) 0.0492(14) 0.0276(11) -0.0070(10) 0.0268(11) -0.0161(11)
C10 0.0533(14) 0.0464(13) 0.0360(12) -0.0087(10) 0.0321(12) -0.0198(11)
C11 0.0347(11) 0.0328(11) 0.0311(11) -0.0054(9) 0.0207(10) -0.0060(9)
C12 0.0565(15) 0.0440(13) 0.0253(11) -0.0069(10) 0.0232(11) -0.0176(11)
C13 0.0555(14) 0.0422(13) 0.0316(12) -0.0029(10) 0.0279(11) -0.0162(11)
C14 0.0363(12) 0.0318(11) 0.0327(11) -0.0105(9) 0.0198(10) -0.0146(9)
C15 0.0277(11) 0.0462(13) 0.0355(12) -0.0086(10) 0.0186(10) -0.0088(10)
C16 0.0248(10) 0.0399(12) 0.0299(11) -0.0030(9) 0.0129(9) -0.0009(9)
C17 0.0356(12) 0.0358(12) 0.0496(14) 0.0000(10) 0.0291(11) 0.0026(10)
C18 0.0367(12) 0.0323(12) 0.0474(13) 0.0049(10) 0.0247(11) 0.0036(10)

loop_
_atom_type_symbol
_atom_type_description
_atom_type_scat_dispersion_real
_atom_type_scat_dispersion_imag
_atom_type_scat_source
C C 0.0033 0.0016 'International Tables Vol C Tables 4.2.6.8 and 6.1.1.4'
H H 0.0000 0.0000 'International Tables Vol C Tables 4.2.6.8 and 6.1.1.4'
Co Co 0.3494 0.9721 'International Tables Vol C Tables 4.2.6.8 and 6.1.1.4'
N N 0.0061 0.0033 'International Tables Vol C Tables 4.2.6.8 and 6.1.1.4'
O O 0.0106 0.0060 'International Tables Vol C Tables 4.2.6.8 and 6.1.1.4'
S S 0.1246 0.1234 'International Tables Vol C Tables 4.2.6.8 and 6.1.1.4'

loop_
_geom_angle_atom_site_label_1
_geom_angle_atom_site_label_2
_geom_angle_atom_site_label_3
_geom_angle
_geom_angle_site_symmetry_1
_geom_angle_site_symmetry_3
_geom_angle_publ_flag
O6 Co1 O6 178.92(9) . 2_655 ?
O6 Co1 O7 91.66(7) . . ?
O6 Co1 O7 89.12(6) 2_655 . ?
O6 Co1 O7 89.12(6) . 2_655 ?
O6 Co1 O7 91.66(7) 2_655 2_655 ?
O7 Co1 O7 87.93(10) . 2_655 ?
O6 Co1 N3 92.49(7) . 2_655 ?
O6 Co1 N3 86.79(6) 2_655 2_655 ?
O7 Co1 N3 174.18(6) . 2_655 ?
O7 Co1 N3 88.05(7) 2_655 2_655 ?
O6 Co1 N3 86.79(6) . . ?
O6 Co1 N3 92.49(7) 2_655 . ?
O7 Co1 N3 88.05(7) . . ?
O7 Co1 N3 174.18(6) 2_655 . ?
N3 Co1 N3 96.26(9) 2_655 . ?
O1 Co2 O1 120.65(10) 4_455 3_656 ?
O1 Co2 N2 103.23(7) 4_455 . ?
O1 Co2 N2 116.33(7) 3_656 . ?
O1 Co2 N2 116.33(7) 4_455 2 ?
O1 Co2 N2 103.23(6) 3_656 2 ?
N2 Co2 N2 94.45(10) . 2 ?
C11 S1 C14 103.85(10) . . ?
C1 O1 Co2 105.29(13) . 3_656 ?
C8 O6 Co1 134.86(14) . . ?
Co1 O7 H1W 117.7 . . ?
Co1 O7 H2W 104.9 . . ?
H1W O7 H2W 114.3 . . ?
O3 N1 O4 123.08(18) . . ?
O3 N1 C4 118.43(17) . . ?
O4 N1 C4 118.49(17) . . ?
C9 N2 C13 117.18(18) . . ?
C9 N2 Co2 119.66(14) . . ?
C13 N2 Co2 123.09(14) . . ?
C17 N3 C16 116.71(19) . . ?
C17 N3 Co1 118.54(14) . . ?
C16 N3 Co1 124.23(14) . . ?
O2 C1 O1 123.1(2) . . ?
O2 C1 C2 120.01(19) . . ?
O1 C1 C2 116.85(19) . . ?
C3 C2 C7 119.30(18) . . ?
C3 C2 C1 120.32(18) . . ?
C7 C2 C1 120.38(19) . . ?
C4 C3 C2 118.65(18) . . ?
C4 C3 H3 120.7 . . ?
C2 C3 H3 120.7 . . ?
C3 C4 C5 122.73(19) . . ?
C3 C4 N1 117.51(17) . . ?
C5 C4 N1 119.75(18) . . ?
C4 C5 C6 118.28(18) . . ?
C4 C5 H5 120.9 . . ?
C6 C5 H5 120.9 . . ?
C7 C6 C5 119.46(18) . . ?
C7 C6 C8 119.95(18) . . ?
C5 C6 C8 120.57(18) . . ?
C2 C7 C6 121.48(19) . . ?
C2 C7 H7A 119.3 . . ?
C6 C7 H7A 119.3 . . ?
O5 C8 O6 126.14(19) . . ?
O5 C8 C6 119.47(18) . . ?
O6 C8 C6 114.39(18) . . ?
N2 C9 C10 123.41(19) . . ?
N2 C9 H9 118.3 . . ?
C10 C9 H9 118.3 . . ?
C9 C10 C11 119.2(2) . . ?
C9 C10 H10 120.4 . . ?
C11 C10 H10 120.4 . . ?
C10 C11 C12 117.72(19) . . ?
C10 C11 S1 125.85(17) . . ?
C12 C11 S1 116.38(16) . . ?
C13 C12 C11 119.3(2) . . ?
C13 C12 H12 120.4 . . ?
C11 C12 H12 120.4 . . ?
N2 C13 C12 123.2(2) . . ?
N2 C13 H13 118.4 . . ?
C12 C13 H13 118.4 . . ?
C18 C14 C15 118.7(2) . . ?
C18 C14 S1 118.95(17) . . ?
C15 C14 S1 122.11(17) . . ?
C16 C15 C14 118.6(2) . . ?
C16 C15 H15 120.7 . . ?
C14 C15 H15 120.7 . . ?
N3 C16 C15 123.6(2) . . ?
N3 C16 H16 118.2 . . ?
C15 C16 H16 118.2 . . ?
N3 C17 C18 123.8(2) . . ?
N3 C17 H17 118.1 . . ?
C18 C17 H17 118.1 . . ?
C14 C18 C17 118.6(2) . . ?
C14 C18 H18 120.7 . . ?
C17 C18 H18 120.7 . . ?

loop_
_geom_bond_atom_site_label_1
_geom_bond_atom_site_label_2
_geom_bond_distance
_geom_bond_site_symmetry_2
_geom_bond_publ_flag
Co1 O6 2.0355(14) . ?
Co1 O6 2.0355(14) 2_655 ?
Co1 O7 2.1726(17) . ?
Co1 O7 2.1727(17) 2_655 ?
Co1 N3 2.1778(17) 2_655 ?
Co1 N3 2.1778(17) . ?
Co2 O1 1.9779(15) 4_455 ?
Co2 O1 1.9779(15) 3_656 ?
Co2 N2 2.0588(17) . ?
Co2 N2 2.0588(16) 2 ?
S1 C11 1.754(2) . ?
S1 C14 1.785(2) . ?
O1 C1 1.273(3) . ?
O1 Co2 1.9779(15) 3_656 ?
O2 C1 1.232(3) . ?
O3 N1 1.226(2) . ?
O4 N1 1.230(2) . ?
O5 C8 1.242(2) . ?
O6 C8 1.265(3) . ?
O7 H1W 0.8000 . ?
O7 H2W 0.8352 . ?
N1 C4 1.468(3) . ?
N2 C9 1.333(3) . ?
N2 C13 1.339(3) . ?
N3 C17 1.334(3) . ?
N3 C16 1.345(3) . ?
C1 C2 1.503(3) . ?
C2 C3 1.389(3) . ?
C2 C7 1.389(3) . ?
C3 C4 1.383(3) . ?
C3 H3 0.9300 . ?
C4 C5 1.386(3) . ?
C5 C6 1.391(3) . ?
C5 H5 0.9300 . ?
C6 C7 1.390(3) . ?
C6 C8 1.518(3) . ?
C7 H7A 0.9300 . ?
C9 C10 1.374(3) . ?
C9 H9 0.9300 . ?
C10 C11 1.381(3) . ?
C10 H10 0.9300 . ?
C11 C12 1.389(3) . ?
C12 C13 1.371(3) . ?
C12 H12 0.9300 . ?
C13 H13 0.9300 . ?
C14 C18 1.380(3) . ?
C14 C15 1.385(3) . ?
C15 C16 1.381(3) . ?
C15 H15 0.9300 . ?
C16 H16 0.9300 . ?
C17 C18 1.387(3) . ?
C17 H17 0.9300 . ?
C18 H18 0.9300 . ?

loop_
_geom_hbond_atom_site_label_D
_geom_hbond_atom_site_label_H
_geom_hbond_atom_site_label_A
_geom_hbond_distance_DH
_geom_hbond_distance_HA
_geom_hbond_distance_DA
_geom_hbond_angle_DHA
_geom_hbond_site_symmetry_A
O7 H2W O5 0.84 1.94 2.734(2) 157.4 2_655

loop_
_geom_torsion_atom_site_label_1
_geom_torsion_atom_site_label_2
_geom_torsion_atom_site_label_3
_geom_torsion_atom_site_label_4
_geom_torsion
_geom_torsion_site_symmetry_1
_geom_torsion_site_symmetry_2
_geom_torsion_site_symmetry_3
_geom_torsion_site_symmetry_4
_geom_torsion_publ_flag
O6 Co1 O6 C8 122.0(2) 2_655 . . . ?
O7 Co1 O6 C8 -101.9(2) . . . . ?
O7 Co1 O6 C8 -14.0(2) 2_655 . . . ?
N3 Co1 O6 C8 74.0(2) 2_655 . . . ?
N3 Co1 O6 C8 170.1(2) . . . . ?
O1 Co2 N2 C9 52.50(18) 4_455 . . . ?
O1 Co2 N2 C9 -173.01(16) 3_656 . . . ?
N2 Co2 N2 C9 -65.88(16) 2 . . . ?
O1 Co2 N2 C13 -130.70(18) 4_455 . . . ?
O1 Co2 N2 C13 3.8(2) 3_656 . . . ?
N2 Co2 N2 C13 110.9(2) 2 . . . ?
O6 Co1 N3 C17 -37.91(16) . . . . ?
O6 Co1 N3 C17 141.29(16) 2_655 . . . ?
O7 Co1 N3 C17 -129.68(16) . . . . ?
O7 Co1 N3 C17 -83.3(7) 2_655 . . . ?
N3 Co1 N3 C17 54.24(14) 2_655 . . . ?
O6 Co1 N3 C16 133.55(16) . . . . ?
O6 Co1 N3 C16 -47.26(16) 2_655 . . . ?
O7 Co1 N3 C16 41.77(16) . . . . ?
O7 Co1 N3 C16 88.1(7) 2_655 . . . ?
N3 Co1 N3 C16 -134.30(17) 2_655 . . . ?
Co2 O1 C1 O2 -8.6(3) 3_656 . . . ?
Co2 O1 C1 C2 171.98(14) 3_656 . . . ?
O2 C1 C2 C3 164.2(2) . . . . ?
O1 C1 C2 C3 -16.4(3) . . . . ?
O2 C1 C2 C7 -16.2(3) . . . . ?
O1 C1 C2 C7 163.2(2) . . . . ?
C7 C2 C3 C4 -0.1(3) . . . . ?
C1 C2 C3 C4 179.46(18) . . . . ?
C2 C3 C4 C5 -2.6(3) . . . . ?
C2 C3 C4 N1 178.61(18) . . . . ?
O3 N1 C4 C3 -15.9(3) . . . . ?
O4 N1 C4 C3 164.02(19) . . . . ?
O3 N1 C4 C5 165.20(18) . . . . ?
O4 N1 C4 C5 -14.9(3) . . . . ?
C3 C4 C5 C6 2.9(3) . . . . ?
N1 C4 C5 C6 -178.32(17) . . . . ?
C4 C5 C6 C7 -0.5(3) . . . . ?
C4 C5 C6 C8 -178.70(18) . . . . ?
C3 C2 C7 C6 2.4(3) . . . . ?
C1 C2 C7 C6 -177.18(18) . . . . ?
C5 C6 C7 C2 -2.0(3) . . . . ?
C8 C6 C7 C2 176.14(19) . . . . ?
Co1 O6 C8 O5 10.4(4) . . . . ?
Co1 O6 C8 C6 -168.95(14) . . . . ?
C7 C6 C8 O5 178.97(19) . . . . ?
C5 C6 C8 O5 -2.9(3) . . . . ?
C7 C6 C8 O6 -1.6(3) . . . . ?
C5 C6 C8 O6 176.51(19) . . . . ?
C13 N2 C9 C10 0.8(4) . . . . ?
Co2 N2 C9 C10 177.80(19) . . . . ?
N2 C9 C10 C11 -0.3(4) . . . . ?
C9 C10 C11 C12 -0.8(4) . . . . ?
C9 C10 C11 S1 176.31(19) . . . . ?
C14 S1 C11 C10 9.7(2) . . . . ?
C14 S1 C11 C12 -173.18(18) . . . . ?
C10 C11 C12 C13 1.4(4) . . . . ?
S1 C11 C12 C13 -176.0(2) . . . . ?
C9 N2 C13 C12 -0.1(4) . . . . ?
Co2 N2 C13 C12 -177.01(19) . . . . ?
C11 C12 C13 N2 -1.0(4) . . . . ?
C11 S1 C14 C18 -112.07(18) . . . . ?
C11 S1 C14 C15 73.51(19) . . . . ?
C18 C14 C15 C16 -0.8(3) . . . . ?
S1 C14 C15 C16 173.65(16) . . . . ?
C17 N3 C16 C15 1.4(3) . . . . ?
Co1 N3 C16 C15 -170.20(15) . . . . ?
C14 C15 C16 N3 -0.3(3) . . . . ?
C16 N3 C17 C18 -1.4(3) . . . . ?
Co1 N3 C17 C18 170.68(17) . . . . ?
C15 C14 C18 C17 0.8(3) . . . . ?
S1 C14 C18 C17 -173.85(17) . . . . ?
N3 C17 C18 C14 0.4(3) . . . . ?
